data_7032905
loop_
_publ_author_name
'Rosas-S\'anchez, Alfredo'
'Toscano, Rub\'en A'
'L\'opez-Cort\'es, Jos\'e G'
'Ortega-Alfaro, M Carmen'

_publ_section_title
;
 An expedient approach to synthesize fluorescent 3-substituted
 4H-quinolizin-4-ones via (\h(4)-vinylketene)-Fe(CO)3 complexes.
;
_journal_issue 2
_journal_name_full 'Dalton transactions (Cambridge, England : 2003)'
_journal_page_first 578
_journal_page_last 590
_journal_paper_doi 10.1039/c4dt03021d
_journal_volume 44
_journal_year 2015
_chemical_formula_moiety 'C15 H11 N O'
_chemical_formula_sum 'C15 H11 N O'
_chemical_formula_weight 221.25
_chemical_name_systematic
;
 ?
;
_space_group_crystal_system orthorhombic
_space_group_IT_number 29
_space_group_name_Hall 'P 2c -2ac'
_space_group_name_H-M_alt 'P c a 21'
_symmetry_space_group_name_Hall 'P 2c -2ac'
_symmetry_space_group_name_H-M 'P c a 21'
_atom_sites_solution_hydrogens geom
_atom_sites_solution_primary direct
_atom_sites_solution_secondary difmap
_audit_creation_method SHELXL-2014
_cell_angle_alpha 90
_cell_angle_beta 90
_cell_angle_gamma 90
_cell_formula_units_Z 8
_cell_length_a 15.2083(8)
_cell_length_b 6.5450(3)
_cell_length_c 21.7516(12)
_cell_measurement_reflns_used 4113
_cell_measurement_temperature 298(2)
_cell_measurement_theta_max 27.12
_cell_measurement_theta_min 2.68
_cell_volume 2165.12(19)
_computing_cell_refinement 'APEX2 v2012.10.0(Bruker, 2012)'
_computing_data_collection 'APEX2 v2012.10.0(Bruker, 2012)'
_computing_data_reduction 'SAINT V8.27B (Bruker, 2012)'
_computing_molecular_graphics 'XP V 5.1 (Bruker, 1998)'
_computing_publication_material 'CIFTAB V 2013/2 (Sheldrick, 2013)'
_computing_structure_refinement 'SHELXL-2014/1 (Sheldrick, 2014)'
_computing_structure_solution 'SHELXS-2012 (Bruker, 2013)'
_diffrn_ambient_temperature 298(2)
_diffrn_detector_area_resol_mean 8.333
_diffrn_measured_fraction_theta_full 1.000
_diffrn_measured_fraction_theta_max 0.999
_diffrn_measurement_device_type 'Bruker Smart Apex CCD diffractometer 01-670-01'
_diffrn_measurement_method \w-scans
_diffrn_radiation_monochromator graphite
_diffrn_radiation_type MoK\a
_diffrn_radiation_wavelength 0.71073
_diffrn_reflns_av_R_equivalents 0.0442
_diffrn_reflns_av_unetI/netI 0.0488
_diffrn_reflns_Laue_measured_fraction_full 1.000
_diffrn_reflns_Laue_measured_fraction_max 0.999
_diffrn_reflns_limit_h_max 19
_diffrn_reflns_limit_h_min -19
_diffrn_reflns_limit_k_max 7
_diffrn_reflns_limit_k_min -8
_diffrn_reflns_limit_l_max 28
_diffrn_reflns_limit_l_min -27
_diffrn_reflns_number 13809
_diffrn_reflns_point_group_measured_fraction_full 0.979
_diffrn_reflns_point_group_measured_fraction_max 0.968
_diffrn_reflns_theta_full 25.242
_diffrn_reflns_theta_max 27.442
_diffrn_reflns_theta_min 1.872
_diffrn_source 'fine-focus sealed tube'
_exptl_absorpt_coefficient_mu 0.086
_exptl_absorpt_correction_T_max 0.7456
_exptl_absorpt_correction_T_min 0.6295
_exptl_absorpt_correction_type multi-scan
_exptl_absorpt_process_details '(Sheldrick, 2008)'
_exptl_crystal_colour yellow
_exptl_crystal_density_diffrn 1.357
_exptl_crystal_description prism
_exptl_crystal_F_000 928
_exptl_crystal_size_max 0.442
_exptl_crystal_size_mid 0.403
_exptl_crystal_size_min 0.156
_refine_diff_density_max 0.304
_refine_diff_density_min -0.263
_refine_diff_density_rms 0.053
_refine_ls_abs_structure_details
;
 Flack x determined using 1280 quotients [(I+)-(I-)]/[(I+)+(I-)]
 (Parsons, Flack and Wagner, Acta Cryst. B69 (2013) 249-259).
;
_refine_ls_abs_structure_Flack 0.7(10)
_refine_ls_extinction_method none
_refine_ls_goodness_of_fit_ref 1.024
_refine_ls_hydrogen_treatment constr
_refine_ls_matrix_type full
_refine_ls_number_parameters 307
_refine_ls_number_reflns 4802
_refine_ls_number_restraints 1
_refine_ls_restrained_S_all 1.024
_refine_ls_R_factor_all 0.0808
_refine_ls_R_factor_gt 0.0563
_refine_ls_shift/su_max 0.000
_refine_ls_shift/su_mean 0.000
_refine_ls_structure_factor_coef Fsqd
_refine_ls_weighting_details 'w=1/[\s^2^(Fo^2^)+(0.0736P)^2^] where P=(Fo^2^+2Fc^2^)/3'
_refine_ls_weighting_scheme calc
_refine_ls_wR_factor_gt 0.1249
_refine_ls_wR_factor_ref 0.1431
_reflns_Friedel_coverage 0.887
_reflns_Friedel_fraction_full 0.958
_reflns_Friedel_fraction_max 0.935
_reflns_number_gt 3459
_reflns_number_total 4802
_reflns_threshold_expression 'I > 2\s(I)'
_cod_data_source_file c4dt03021d2.cif
_cod_data_source_block Compound_4a
_cod_depositor_comments 'Adding full bibliography for 7032902--7032907.cif.'
_cod_database_code 7032905
_shelx_space_group_comment
;
The symmetry employed for this shelxl refinement is uniquely defined
by the following loop, which should always be used as a source of
symmetry information in preference to the above space-group names.
They are only intended as comments.
;
_shelx_estimated_absorpt_t_min 0.963
_shelx_estimated_absorpt_t_max 0.987
_shelxl_version_number 2014-1

loop_
_space_group_symop_operation_xyz
'x, y, z'
'-x, -y, z+1/2'
'x+1/2, -y, z'
'-x+1/2, y, z+1/2'

loop_
_atom_site_label
_atom_site_type_symbol
_atom_site_fract_x
_atom_site_fract_y
_atom_site_fract_z
_atom_site_U_iso_or_equiv
_atom_site_adp_type
_atom_site_occupancy
_atom_site_site_symmetry_order
_atom_site_calc_flag
_atom_site_refinement_flags_posn
_atom_site_refinement_flags_adp
O1 O 0.5151(2) 0.5095(4) 0.15499(16) 0.0457(8) Uani 1 1 d . .
C1 C 0.4743(3) 0.9788(6) 0.0347(2) 0.0400(11) Uani 1 1 d . .
H1 H 0.4658 1.0855 0.0071 0.048 Uiso 1 1 calc R U
C2 C 0.4478(3) 0.9981(6) 0.0951(2) 0.0377(11) Uani 1 1 d . .
H2 H 0.4206 1.1191 0.1070 0.045 Uiso 1 1 calc R U
C3 C 0.4595(2) 0.8471(6) 0.13926(17) 0.0351(8) Uani 1 1 d . .
C4 C 0.4998(2) 0.6586(6) 0.12184(16) 0.0348(8) Uani 1 1 d . .
N5 N 0.52599(19) 0.6438(5) 0.05841(14) 0.0339(7) Uani 1 1 d . .
C6 C 0.5638(3) 0.4616(7) 0.0398(2) 0.0430(10) Uani 1 1 d . .
H6 H 0.5714 0.3576 0.0685 0.052 Uiso 1 1 calc R U
C7 C 0.5897(3) 0.4309(7) -0.0182(2) 0.0514(11) Uani 1 1 d . .
H7 H 0.6161 0.3080 -0.0290 0.062 Uiso 1 1 calc R U
C8 C 0.5772(3) 0.5831(8) -0.0629(2) 0.0556(12) Uani 1 1 d . .
H8 H 0.5938 0.5606 -0.1035 0.067 Uiso 1 1 calc R U
C9 C 0.5408(3) 0.7621(7) -0.04594(18) 0.0459(10) Uani 1 1 d . .
H9 H 0.5333 0.8639 -0.0753 0.055 Uiso 1 1 calc R U
C10 C 0.5135(2) 0.7996(6) 0.01570(17) 0.0357(9) Uani 1 1 d . .
C11 C 0.4276(2) 0.8787(6) 0.20273(19) 0.0394(10) Uani 1 1 d . .
C12 C 0.3876(3) 0.7252(7) 0.23646(19) 0.0456(10) Uani 1 1 d . .
H12 H 0.3856 0.5934 0.2205 0.055 Uiso 1 1 calc R U
C13 C 0.3507(3) 0.7638(8) 0.2930(2) 0.0561(12) Uani 1 1 d . .
H13 H 0.3233 0.6591 0.3147 0.067 Uiso 1 1 calc R U
C14 C 0.3545(3) 0.9590(10) 0.3178(2) 0.0657(15) Uani 1 1 d . .
H14 H 0.3288 0.9860 0.3557 0.079 Uiso 1 1 calc R U
C15 C 0.3958(3) 1.1097(8) 0.2866(2) 0.0653(14) Uani 1 1 d . .
H15 H 0.3998 1.2393 0.3038 0.078 Uiso 1 1 calc R U
C16 C 0.4322(3) 1.0732(7) 0.2290(2) 0.0505(11) Uani 1 1 d . .
H16 H 0.4598 1.1788 0.2078 0.061 Uiso 1 1 calc R U
O21 O 0.2449(2) 0.0164(4) -0.02738(18) 0.0515(9) Uani 1 1 d . .
C21 C 0.2863(3) 0.4807(6) 0.0937(2) 0.0422(11) Uani 1 1 d . .
H21 H 0.2947 0.5872 0.1214 0.051 Uiso 1 1 calc R U
C22 C 0.3126(3) 0.5029(6) 0.0335(3) 0.0402(12) Uani 1 1 d . .
H22 H 0.3387 0.6252 0.0216 0.048 Uiso 1 1 calc R U
C23 C 0.3020(2) 0.3512(5) -0.00999(17) 0.0362(9) Uani 1 1 d . .
C24 C 0.2606(2) 0.1634(6) 0.00660(17) 0.0370(9) Uani 1 1 d . .
N25 N 0.2351(2) 0.1470(5) 0.07044(13) 0.0362(8) Uani 1 1 d . .
C26 C 0.1978(3) -0.0334(7) 0.0883(2) 0.0436(10) Uani 1 1 d . .
H26 H 0.1894 -0.1353 0.0591 0.052 Uiso 1 1 calc R U
C27 C 0.1726(3) -0.0695(8) 0.1469(2) 0.0555(12) Uani 1 1 d . .
H27 H 0.1479 -0.1943 0.1579 0.067 Uiso 1 1 calc R U
C28 C 0.1844(3) 0.0852(7) 0.1911(2) 0.0553(12) Uani 1 1 d . .
H28 H 0.1673 0.0640 0.2317 0.066 Uiso 1 1 calc R U
C29 C 0.2204(3) 0.2624(7) 0.17427(19) 0.0495(11) Uani 1 1 d . .
H29 H 0.2279 0.3638 0.2038 0.059 Uiso 1 1 calc R U
C30 C 0.2478(2) 0.3022(6) 0.11299(17) 0.0376(9) Uani 1 1 d . .
C31 C 0.3335(2) 0.3848(6) -0.07388(19) 0.0398(10) Uani 1 1 d . .
C32 C 0.3736(3) 0.2299(6) -0.10768(19) 0.0453(10) Uani 1 1 d . .
H32 H 0.3755 0.0978 -0.0920 0.054 Uiso 1 1 calc R U
C33 C 0.4106(3) 0.2719(8) -0.1646(2) 0.0554(11) Uani 1 1 d . .
H33 H 0.4382 0.1675 -0.1863 0.066 Uiso 1 1 calc R U
C34 C 0.4074(3) 0.4652(9) -0.1896(2) 0.0608(14) Uani 1 1 d . .
H34 H 0.4325 0.4920 -0.2277 0.073 Uiso 1 1 calc R U
C35 C 0.3659(3) 0.6185(8) -0.1567(2) 0.0580(12) Uani 1 1 d . .
H35 H 0.3620 0.7489 -0.1735 0.070 Uiso 1 1 calc R U
C36 C 0.3299(3) 0.5811(7) -0.0992(2) 0.0511(11) Uani 1 1 d . .
H36 H 0.3034 0.6867 -0.0774 0.061 Uiso 1 1 calc R U

loop_
_atom_site_aniso_label
_atom_site_aniso_U_11
_atom_site_aniso_U_22
_atom_site_aniso_U_33
_atom_site_aniso_U_23
_atom_site_aniso_U_13
_atom_site_aniso_U_12
O1 0.069(2) 0.0371(19) 0.0309(18) 0.0107(12) 0.0012(15) 0.0090(13)
C1 0.046(2) 0.037(2) 0.037(3) 0.0073(17) -0.007(2) 0.0006(17)
C2 0.0372(19) 0.036(3) 0.040(3) 0.0029(16) -0.0050(18) 0.0026(16)
C3 0.0342(18) 0.036(2) 0.035(2) 0.0018(16) -0.0041(16) -0.0013(16)
C4 0.0358(18) 0.040(2) 0.0281(18) 0.0031(17) -0.0033(15) -0.0017(16)
N5 0.0331(16) 0.0338(18) 0.0347(17) 0.0034(14) -0.0030(13) -0.0012(13)
C6 0.047(2) 0.040(2) 0.042(3) 0.000(2) 0.0008(18) 0.0033(18)
C7 0.056(3) 0.052(3) 0.046(3) -0.004(2) 0.007(2) 0.008(2)
C8 0.057(3) 0.076(4) 0.034(2) 0.002(2) 0.010(2) 0.008(2)
C9 0.047(2) 0.054(3) 0.037(2) 0.0120(19) 0.0004(18) 0.002(2)
C10 0.0327(18) 0.039(2) 0.035(2) 0.0077(17) -0.0037(15) -0.0023(16)
C11 0.036(2) 0.043(2) 0.039(2) -0.0016(18) -0.0043(17) -0.0009(17)
C12 0.044(2) 0.053(3) 0.039(2) 0.004(2) -0.0025(18) -0.0010(18)
C13 0.048(2) 0.082(4) 0.039(2) 0.009(3) -0.001(2) 0.001(2)
C14 0.060(3) 0.102(4) 0.035(3) -0.011(3) 0.006(2) 0.011(3)
C15 0.077(3) 0.073(3) 0.047(3) -0.022(3) -0.005(3) 0.015(3)
C16 0.061(3) 0.048(3) 0.043(3) -0.006(2) -0.001(2) 0.002(2)
O21 0.067(2) 0.041(2) 0.046(2) -0.0134(13) 0.0009(16) -0.0059(14)
C21 0.043(2) 0.039(3) 0.044(3) -0.0169(18) -0.003(2) -0.0019(18)
C22 0.042(2) 0.033(3) 0.045(3) -0.0068(16) -0.0037(19) 0.0000(16)
C23 0.0342(18) 0.036(2) 0.038(2) -0.0060(17) -0.0027(16) 0.0054(16)
C24 0.0361(18) 0.038(2) 0.037(2) -0.0090(18) -0.0029(16) 0.0041(16)
N25 0.0342(16) 0.0359(19) 0.0385(18) -0.0084(14) -0.0018(13) 0.0041(13)
C26 0.044(2) 0.041(2) 0.046(3) -0.006(2) 0.0028(19) -0.0062(19)
C27 0.054(3) 0.051(3) 0.061(3) -0.001(3) 0.010(2) 0.000(2)
C28 0.057(3) 0.065(4) 0.045(3) 0.000(2) 0.007(2) 0.002(2)
C29 0.049(2) 0.059(3) 0.041(2) -0.011(2) -0.002(2) 0.002(2)
C30 0.0339(18) 0.042(2) 0.037(2) -0.0108(18) -0.0058(16) 0.0053(18)
C31 0.0344(19) 0.047(3) 0.038(2) -0.0051(18) -0.0055(17) 0.0007(17)
C32 0.046(2) 0.049(3) 0.041(2) -0.0062(19) -0.0011(18) 0.0046(19)
C33 0.057(3) 0.068(3) 0.041(2) -0.012(2) 0.005(2) 0.005(2)
C34 0.054(3) 0.094(4) 0.034(3) -0.001(3) 0.002(2) -0.006(3)
C35 0.062(3) 0.062(3) 0.050(3) 0.009(2) -0.003(2) 0.001(2)
C36 0.049(2) 0.050(3) 0.054(3) 0.004(2) -0.001(2) 0.004(2)

loop_
_atom_type_symbol
_atom_type_description
_atom_type_scat_dispersion_real
_atom_type_scat_dispersion_imag
_atom_type_scat_source
C C 0.0033 0.0016 'International Tables Vol C Tables 4.2.6.8 and 6.1.1.4'
H H 0.0000 0.0000 'International Tables Vol C Tables 4.2.6.8 and 6.1.1.4'
N N 0.0061 0.0033 'International Tables Vol C Tables 4.2.6.8 and 6.1.1.4'
O O 0.0106 0.0060 'International Tables Vol C Tables 4.2.6.8 and 6.1.1.4'

loop_
_geom_angle_atom_site_label_1
_geom_angle_atom_site_label_2
_geom_angle_atom_site_label_3
_geom_angle
C10 C1 C2 119.3(4)
C10 C1 H1 120.4
C2 C1 H1 120.4
C1 C2 C3 123.7(4)
C1 C2 H2 118.1
C3 C2 H2 118.1
C2 C3 C4 119.1(4)
C2 C3 C11 120.3(4)
C4 C3 C11 120.6(3)
O1 C4 C3 127.5(4)
O1 C4 N5 117.0(3)
C3 C4 N5 115.6(3)
C6 N5 C10 119.5(4)
C6 N5 C4 117.0(3)
C10 N5 C4 123.5(3)
C7 C6 N5 121.8(4)
C7 C6 H6 119.1
N5 C6 H6 119.1
C6 C7 C8 120.5(4)
C6 C7 H7 119.8
C8 C7 H7 119.8
C9 C8 C7 118.9(4)
C9 C8 H8 120.6
C7 C8 H8 120.6
C8 C9 C10 121.8(4)
C8 C9 H9 119.1
C10 C9 H9 119.1
C1 C10 N5 118.8(4)
C1 C10 C9 123.7(4)
N5 C10 C9 117.5(3)
C12 C11 C16 117.8(4)
C12 C11 C3 122.5(4)
C16 C11 C3 119.5(4)
C13 C12 C11 121.3(5)
C13 C12 H12 119.3
C11 C12 H12 119.3
C12 C13 C14 119.9(5)
C12 C13 H13 120.0
C14 C13 H13 120.0
C15 C14 C13 119.8(5)
C15 C14 H14 120.1
C13 C14 H14 120.1
C14 C15 C16 120.8(5)
C14 C15 H15 119.6
C16 C15 H15 119.6
C15 C16 C11 120.3(5)
C15 C16 H16 119.9
C11 C16 H16 119.9
C30 C21 C22 120.3(4)
C30 C21 H21 119.9
C22 C21 H21 119.9
C21 C22 C23 122.8(4)
C21 C22 H22 118.6
C23 C22 H22 118.6
C22 C23 C24 119.8(4)
C22 C23 C31 119.8(4)
C24 C23 C31 120.4(3)
O21 C24 C23 127.1(4)
O21 C24 N25 117.7(4)
C23 C24 N25 115.2(3)
C26 N25 C30 120.0(4)
C26 N25 C24 116.7(3)
C30 N25 C24 123.3(3)
C27 C26 N25 122.5(4)
C27 C26 H26 118.8
N25 C26 H26 118.8
C26 C27 C28 118.8(4)
C26 C27 H27 120.6
C28 C27 H27 120.6
C29 C28 C27 119.4(5)
C29 C28 H28 120.3
C27 C28 H28 120.3
C28 C29 C30 122.5(4)
C28 C29 H29 118.7
C30 C29 H29 118.7
C21 C30 N25 118.6(4)
C21 C30 C29 124.6(4)
N25 C30 C29 116.8(4)
C32 C31 C36 118.5(4)
C32 C31 C23 121.8(4)
C36 C31 C23 119.4(4)
C33 C32 C31 120.3(4)
C33 C32 H32 119.8
C31 C32 H32 119.8
C34 C33 C32 121.3(4)
C34 C33 H33 119.4
C32 C33 H33 119.4
C33 C34 C35 118.5(5)
C33 C34 H34 120.7
C35 C34 H34 120.7
C34 C35 C36 121.1(5)
C34 C35 H35 119.4
C36 C35 H35 119.4
C35 C36 C31 120.1(4)
C35 C36 H36 119.9
C31 C36 H36 119.9

loop_
_geom_bond_atom_site_label_1
_geom_bond_atom_site_label_2
_geom_bond_distance
O1 C4 1.236(5)
C1 C10 1.379(6)
C1 C2 1.381(7)
C1 H1 0.9300
C2 C3 1.389(6)
C2 H2 0.9300
C3 C4 1.428(5)
C3 C11 1.478(6)
C4 N5 1.439(5)
N5 C6 1.384(5)
N5 C10 1.393(5)
C6 C7 1.336(7)
C6 H6 0.9300
C7 C8 1.405(6)
C7 H7 0.9300
C8 C9 1.347(6)
C8 H8 0.9300
C9 C10 1.425(5)
C9 H9 0.9300
C11 C12 1.385(6)
C11 C16 1.397(6)
C12 C13 1.375(6)
C12 H12 0.9300
C13 C14 1.388(7)
C13 H13 0.9300
C14 C15 1.351(7)
C14 H14 0.9300
C15 C16 1.391(7)
C15 H15 0.9300
C16 H16 0.9300
O21 C24 1.237(5)
C21 C30 1.373(6)
C21 C22 1.376(7)
C21 H21 0.9300
C22 C23 1.381(6)
C22 H22 0.9300
C23 C24 1.427(5)
C23 C31 1.486(6)
C24 N25 1.446(5)
N25 C26 1.367(5)
N25 C30 1.388(4)
C26 C27 1.352(7)
C26 H26 0.9300
C27 C28 1.408(7)
C27 H27 0.9300
C28 C29 1.334(6)
C28 H28 0.9300
C29 C30 1.421(6)
C29 H29 0.9300
C31 C32 1.393(5)
C31 C36 1.398(6)
C32 C33 1.387(6)
C32 H32 0.9300
C33 C34 1.378(6)
C33 H33 0.9300
C34 C35 1.385(7)
C34 H34 0.9300
C35 C36 1.388(6)
C35 H35 0.9300
C36 H36 0.9300

loop_
_geom_torsion_atom_site_label_1
_geom_torsion_atom_site_label_2
_geom_torsion_atom_site_label_3
_geom_torsion_atom_site_label_4
_geom_torsion
C10 C1 C2 C3 1.1(6)
C1 C2 C3 C4 -1.1(6)
C1 C2 C3 C11 -178.8(4)
C2 C3 C4 O1 179.9(4)
C11 C3 C4 O1 -2.3(6)
C2 C3 C4 N5 0.6(5)
C11 C3 C4 N5 178.3(3)
O1 C4 N5 C6 1.7(5)
C3 C4 N5 C6 -178.9(3)
O1 C4 N5 C10 -179.7(3)
C3 C4 N5 C10 -0.3(5)
C10 N5 C6 C7 0.7(6)
C4 N5 C6 C7 179.3(4)
N5 C6 C7 C8 -1.5(7)
C6 C7 C8 C9 1.7(7)
C7 C8 C9 C10 -1.0(7)
C2 C1 C10 N5 -0.7(5)
C2 C1 C10 C9 178.1(4)
C6 N5 C10 C1 178.9(3)
C4 N5 C10 C1 0.3(5)
C6 N5 C10 C9 0.0(5)
C4 N5 C10 C9 -178.6(3)
C8 C9 C10 C1 -178.6(4)
C8 C9 C10 N5 0.2(6)
C2 C3 C11 C12 139.6(4)
C4 C3 C11 C12 -38.1(5)
C2 C3 C11 C16 -36.0(5)
C4 C3 C11 C16 146.3(4)
C16 C11 C12 C13 2.2(6)
C3 C11 C12 C13 -173.5(4)
C11 C12 C13 C14 -1.1(7)
C12 C13 C14 C15 -1.1(7)
C13 C14 C15 C16 2.0(8)
C14 C15 C16 C11 -0.8(7)
C12 C11 C16 C15 -1.3(6)
C3 C11 C16 C15 174.5(4)
C30 C21 C22 C23 0.1(7)
C21 C22 C23 C24 1.3(6)
C21 C22 C23 C31 -178.9(4)
C22 C23 C24 O21 178.4(4)
C31 C23 C24 O21 -1.5(6)
C22 C23 C24 N25 -1.8(5)
C31 C23 C24 N25 178.4(3)
O21 C24 N25 C26 1.9(5)
C23 C24 N25 C26 -178.0(3)
O21 C24 N25 C30 -179.0(4)
C23 C24 N25 C30 1.1(5)
C30 N25 C26 C27 -0.4(6)
C24 N25 C26 C27 178.7(4)
N25 C26 C27 C28 0.6(7)
C26 C27 C28 C29 -0.3(7)
C27 C28 C29 C30 -0.1(7)
C22 C21 C30 N25 -0.9(6)
C22 C21 C30 C29 178.4(4)
C26 N25 C30 C21 179.3(4)
C24 N25 C30 C21 0.2(5)
C26 N25 C30 C29 0.0(5)
C24 N25 C30 C29 -179.1(3)
C28 C29 C30 C21 -179.0(4)
C28 C29 C30 N25 0.3(6)
C22 C23 C31 C32 140.9(4)
C24 C23 C31 C32 -39.3(5)
C22 C23 C31 C36 -33.6(5)
C24 C23 C31 C36 146.2(4)
C36 C31 C32 C33 1.4(6)
C23 C31 C32 C33 -173.1(4)
C31 C32 C33 C34 -1.3(6)
C32 C33 C34 C35 -0.2(7)
C33 C34 C35 C36 1.5(7)
C34 C35 C36 C31 -1.4(7)
C32 C31 C36 C35 -0.1(6)
C23 C31 C36 C35 174.6(4)
